data_7700566
loop_
_publ_author_name
'Sutradhar, Manas'
'Roy Barman, Tannistha'
'Alegria, Elisabete C. B. A.'
'Guedes da Silva, M F\'atima C'
'Liu, Cai-Ming'
'Kou, Hui-Zhong'
'Pombeiro, Armando J. L.'

_publ_section_title
;
 Cu(ii) complexes of N-rich aroylhydrazone: magnetism and catalytic
 activity towards microwave-assisted oxidation of xylenes.
;
_journal_issue 34
_journal_name_full 'Dalton transactions (Cambridge, England : 2003)'
_journal_page_first 12839
_journal_page_last 12849
_journal_paper_doi 10.1039/c9dt02196e
_journal_volume 48
_journal_year 2019
_chemical_formula_moiety 'C68 H48 Cl12 Cu8 N20 O4'
_chemical_formula_sum 'C68 H48 Cl12 Cu8 N20 O4'
_chemical_formula_weight 2142.98
_space_group_crystal_system monoclinic
_space_group_IT_number 14
_space_group_name_Hall '-P 2ybc'
_space_group_name_H-M_alt 'P 1 21/c 1'
_symmetry_space_group_name_Hall '-P 2ybc'
_symmetry_space_group_name_H-M 'P 1 21/c 1'
_atom_sites_solution_hydrogens geom
_audit_creation_method SHELXL-2014/7
_audit_update_record
;
2019-05-23 deposited with the CCDC.    2019-07-15 downloaded from the CCDC.
;
_cell_angle_alpha 90
_cell_angle_beta 90.086(4)
_cell_angle_gamma 90
_cell_formula_units_Z 2
_cell_length_a 18.152(2)
_cell_length_b 12.223(2)
_cell_length_c 18.826(3)
_cell_measurement_reflns_used 9934
_cell_measurement_temperature 296(2)
_cell_measurement_theta_max 23.79
_cell_measurement_theta_min 2.28
_cell_volume 4177.0(11)
_computing_cell_refinement 'Bruker SAINT'
_computing_data_collection 'Bruker APEX2'
_computing_data_reduction 'Bruker SAINT'
_computing_structure_refinement 'SHELXL-2014/7 (Sheldrick, 2014)'
_computing_structure_solution 'SHELXS-2014 (Sheldrick, 2014)'
_diffrn_ambient_temperature 296(2)
_diffrn_measured_fraction_theta_full 0.974
_diffrn_measured_fraction_theta_max 0.974
_diffrn_measurement_device_type 'Bruker APEX-II PHOTON 100'
_diffrn_measurement_method '\f and \w scans'
_diffrn_radiation_type MoK\a
_diffrn_radiation_wavelength 0.71073
_diffrn_reflns_av_R_equivalents 0.0892
_diffrn_reflns_av_unetI/netI 0.0536
_diffrn_reflns_Laue_measured_fraction_full 0.974
_diffrn_reflns_Laue_measured_fraction_max 0.974
_diffrn_reflns_limit_h_max 20
_diffrn_reflns_limit_h_min -18
_diffrn_reflns_limit_k_max 13
_diffrn_reflns_limit_k_min -13
_diffrn_reflns_limit_l_max 21
_diffrn_reflns_limit_l_min -21
_diffrn_reflns_number 51711
_diffrn_reflns_point_group_measured_fraction_full 0.974
_diffrn_reflns_point_group_measured_fraction_max 0.974
_diffrn_reflns_theta_full 23.918
_diffrn_reflns_theta_max 23.918
_diffrn_reflns_theta_min 2.731
_exptl_absorpt_coefficient_mu 2.438
_exptl_absorpt_correction_T_max 0.767
_exptl_absorpt_correction_T_min 0.605
_exptl_absorpt_correction_type multi-scan
_exptl_absorpt_process_details sadabs
_exptl_crystal_colour brown
_exptl_crystal_density_diffrn 1.704
_exptl_crystal_description Block
_exptl_crystal_F_000 2128
_exptl_crystal_size_max 0.260
_exptl_crystal_size_mid 0.180
_exptl_crystal_size_min 0.120
_refine_diff_density_max 1.705
_refine_diff_density_min -1.342
_refine_diff_density_rms 0.133
_refine_ls_extinction_method none
_refine_ls_goodness_of_fit_ref 1.068
_refine_ls_hydrogen_treatment constr
_refine_ls_matrix_type full
_refine_ls_number_parameters 505
_refine_ls_number_reflns 6324
_refine_ls_number_restraints 54
_refine_ls_restrained_S_all 1.070
_refine_ls_R_factor_all 0.1194
_refine_ls_R_factor_gt 0.0943
_refine_ls_shift/su_max 0.001
_refine_ls_shift/su_mean 0.000
_refine_ls_structure_factor_coef Fsqd
_refine_ls_weighting_details 'w=1/[\s^2^(Fo^2^)+(0.0771P)^2^+55.7316P] where P=(Fo^2^+2Fc^2^)/3'
_refine_ls_weighting_scheme calc
_refine_ls_wR_factor_gt 0.2278
_refine_ls_wR_factor_ref 0.2433
_reflns_Friedel_coverage 0.000
_reflns_number_gt 4777
_reflns_number_total 6324
_reflns_threshold_expression 'I > 2\s(I)'
_cod_data_source_file c9dt02196e2.cif
_cod_data_source_block shelx_CCDC2
_cod_depositor_comments 'Adding full bibliography for 7700564--7700566.cif.'
_cod_original_cell_volume 4176.9(11)
_cod_database_code 7700566
_shelx_shelxl_version_number 2014/7
_shelx_space_group_comment
;
The symmetry employed for this shelxl refinement is uniquely defined
by the following loop, which should always be used as a source of
symmetry information in preference to the above space-group names.
They are only intended as comments.
;
_shelx_estimated_absorpt_t_min 0.570
_shelx_estimated_absorpt_t_max 0.759

loop_
_space_group_symop_operation_xyz
'x, y, z'
'-x, y+1/2, -z+1/2'
'-x, -y, -z'
'x, -y-1/2, z-1/2'

loop_
_atom_site_label
_atom_site_type_symbol
_atom_site_fract_x
_atom_site_fract_y
_atom_site_fract_z
_atom_site_U_iso_or_equiv
_atom_site_adp_type
_atom_site_occupancy
_atom_site_site_symmetry_order
_atom_site_calc_flag
_atom_site_refinement_flags_posn
_atom_site_refinement_flags_adp
C1 C 0.3240(6) 0.1531(8) 0.4430(5) 0.041(2) Uani 1 1 d . .
C2 C 0.3821(7) 0.2300(10) 0.4375(6) 0.063(3) Uani 1 1 d . U
C3 C 0.3692(9) 0.3434(10) 0.4473(7) 0.077(4) Uani 1 1 d . U
H3 H 0.3220 0.3713 0.4536 0.092 Uiso 1 1 calc R U
C4 C 0.4305(8) 0.4101(10) 0.4471(9) 0.079(4) Uani 1 1 d . U
H4 H 0.4258 0.4844 0.4568 0.095 Uiso 1 1 calc R U
C5 C 0.4959(10) 0.3683(13) 0.4331(9) 0.099(5) Uani 1 1 d . U
H5 H 0.5355 0.4157 0.4274 0.119 Uiso 1 1 calc R U
C6 C 0.5082(8) 0.2561(12) 0.4265(8) 0.078(4) Uani 1 1 d . U
H6 H 0.5558 0.2289 0.4224 0.093 Uiso 1 1 calc R U
C7 C 0.2984(6) -0.1271(7) 0.4575(5) 0.043(3) Uani 1 1 d . .
C8 C 0.2360(6) -0.1750(8) 0.4960(5) 0.048(3) Uani 1 1 d . .
C9 C 0.2349(7) -0.2771(9) 0.5274(6) 0.059(3) Uani 1 1 d . .
H9 H 0.2763 -0.3217 0.5250 0.071 Uiso 1 1 calc R U
C10 C 0.1730(9) -0.3132(12) 0.5622(7) 0.077(4) Uani 1 1 d . .
H10 H 0.1728 -0.3824 0.5828 0.092 Uiso 1 1 calc R U
C11 C 0.1121(9) -0.2490(13) 0.5667(7) 0.080(4) Uani 1 1 d . .
H11 H 0.0687 -0.2748 0.5869 0.096 Uiso 1 1 calc R U
C12 C 0.1172(7) -0.1420(12) 0.5396(7) 0.069(4) Uani 1 1 d . .
H12 H 0.0776 -0.0946 0.5459 0.083 Uiso 1 1 calc R U
C13 C 0.3566(7) -0.1936(10) 0.4269(6) 0.056(3) Uani 1 1 d . .
C14 C 0.3423(8) -0.2990(10) 0.4054(6) 0.061(3) Uani 1 1 d . .
H14 H 0.2951 -0.3278 0.4100 0.074 Uiso 1 1 calc R U
C15 C 0.3986(11) -0.3627(13) 0.3768(8) 0.095(5) Uani 1 1 d . .
H15 H 0.3891 -0.4337 0.3616 0.114 Uiso 1 1 calc R U
C16 C 0.4657(10) -0.3210(14) 0.3716(8) 0.093(5) Uani 1 1 d . .
H16 H 0.5046 -0.3642 0.3561 0.112 Uiso 1 1 calc R U
C17 C 0.4773(8) -0.2121(12) 0.3894(7) 0.075(4) Uani 1 1 d . .
H17 H 0.5238 -0.1820 0.3826 0.089 Uiso 1 1 calc R U
C18 C 0.3723(7) -0.2277(12) 0.2223(7) 0.075(4) Uani 1 1 d . .
H18 H 0.4205 -0.2027 0.2185 0.090 Uiso 1 1 calc R U
C19 C 0.3562(8) -0.3332(12) 0.2024(7) 0.078(4) Uani 1 1 d . .
H19 H 0.3935 -0.3805 0.1882 0.093 Uiso 1 1 calc R U
C20 C 0.2846(8) -0.3675(11) 0.2037(7) 0.068(3) Uani 1 1 d . .
H20 H 0.2721 -0.4360 0.1859 0.082 Uiso 1 1 calc R U
C21 C 0.2314(7) -0.3008(10) 0.2311(6) 0.056(3) Uani 1 1 d . .
H21 H 0.1830 -0.3255 0.2346 0.068 Uiso 1 1 calc R U
C22 C 0.2497(6) -0.1955(8) 0.2540(5) 0.042(2) Uani 1 1 d . .
C23 C 0.1977(6) -0.1174(8) 0.2826(5) 0.045(3) Uani 1 1 d . .
C24 C 0.2324(9) 0.1646(9) 0.2853(6) 0.066(4) Uani 1 1 d . .
C25 C 0.1985(9) 0.2655(11) 0.2966(7) 0.075(4) Uani 1 1 d . U
C26 C 0.2347(10) 0.3658(11) 0.2982(8) 0.088(4) Uani 1 1 d . U
H26 H 0.2846 0.3720 0.2877 0.105 Uiso 1 1 calc R U
C27 C 0.1929(10) 0.4553(12) 0.3162(9) 0.088(4) Uani 1 1 d . U
H27 H 0.2152 0.5216 0.3272 0.106 Uiso 1 1 calc R U
C28 C 0.1202(13) 0.4455(18) 0.3176(12) 0.128(7) Uani 1 1 d . U
H28 H 0.0925 0.5093 0.3209 0.153 Uiso 1 1 calc R U
C29 C 0.0810(12) 0.3428(17) 0.3145(10) 0.114(6) Uani 1 1 d . U
H29 H 0.0301 0.3383 0.3201 0.137 Uiso 1 1 calc R U
C30 C 0.1297(6) -0.1456(10) 0.3185(5) 0.051(3) Uani 1 1 d . .
C31 C 0.1235(6) -0.2457(10) 0.3536(5) 0.055(3) Uani 1 1 d . .
H31 H 0.1631 -0.2940 0.3540 0.066 Uiso 1 1 calc R U
C32 C 0.0581(8) -0.2737(12) 0.3878(6) 0.070(4) Uani 1 1 d . .
H32 H 0.0529 -0.3400 0.4114 0.084 Uiso 1 1 calc R U
C33 C 0.0013(8) -0.1981(16) 0.3852(8) 0.088(5) Uani 1 1 d . .
H33 H -0.0442 -0.2140 0.4053 0.105 Uiso 1 1 calc R U
C34 C 0.0134(9) -0.0985(13) 0.3522(8) 0.081(4) Uani 1 1 d . .
H34 H -0.0254 -0.0488 0.3526 0.097 Uiso 1 1 calc R U
N1 N 0.3391(6) 0.0464(8) 0.4328(5) 0.060(3) Uani 1 1 d . .
N2 N 0.2897(6) -0.0196(9) 0.4566(5) 0.065(3) Uani 1 1 d . .
N3 N 0.4457(6) 0.1829(9) 0.4262(5) 0.065(3) Uani 1 1 d . .
N4 N 0.4240(5) -0.1495(7) 0.4158(5) 0.053(2) Uani 1 1 d . .
N5 N 0.1761(5) -0.1063(8) 0.5055(5) 0.056(2) Uani 1 1 d . .
N6 N 0.2290(6) -0.0159(10) 0.2741(5) 0.070(3) Uani 1 1 d . .
N7 N 0.1941(6) 0.0731(9) 0.2916(5) 0.067(3) Uani 1 1 d . .
N8 N 0.3200(5) -0.1597(8) 0.2472(5) 0.057(2) Uani 1 1 d . .
N9 N 0.0735(6) -0.0678(13) 0.3206(5) 0.088(4) Uani 1 1 d . .
N10 N 0.1247(8) 0.2508(12) 0.3026(7) 0.095(4) Uani 1 1 d . .
O1 O 0.2574(5) 0.1845(8) 0.4593(5) 0.076(3) Uani 1 1 d . .
O4 O 0.3057(6) 0.1607(8) 0.2697(5) 0.084(3) Uani 1 1 d . .
Cl1 Cl 0.56844(15) 0.0033(3) 0.42909(14) 0.0563(7) Uani 1 1 d . .
Cl2 Cl 0.45120(16) 0.0184(3) 0.27385(15) 0.0600(8) Uani 1 1 d . .
Cl3 Cl 0.08463(15) 0.1105(3) 0.44994(14) 0.0559(7) Uani 1 1 d . .
Cl4 Cl -0.02838(19) 0.1362(4) 0.28317(19) 0.0902(13) Uani 1 1 d . .
Cl5 Cl 0.3287(2) 0.0132(3) 0.11726(17) 0.0801(10) Uani 1 1 d . .
Cl6 Cl 0.1962(2) 0.1001(3) 0.61254(16) 0.0723(9) Uani 1 1 d . .
Cu1 Cu 0.44553(7) 0.01422(12) 0.42274(7) 0.0531(4) Uani 1 1 d . .
Cu2 Cu 0.33170(8) 0.00535(12) 0.24587(7) 0.0544(4) Uani 1 1 d . .
Cu3 Cu 0.19681(7) 0.05383(12) 0.49014(8) 0.0533(4) Uani 1 1 d . .
Cu4 Cu 0.08668(9) 0.09180(16) 0.30740(9) 0.0770(6) Uani 1 1 d . .

loop_
_atom_site_aniso_label
_atom_site_aniso_U_11
_atom_site_aniso_U_22
_atom_site_aniso_U_33
_atom_site_aniso_U_23
_atom_site_aniso_U_13
_atom_site_aniso_U_12
C1 0.037(6) 0.033(6) 0.054(6) 0.000(5) -0.002(5) -0.007(4)
C2 0.066(8) 0.061(8) 0.061(7) 0.010(6) 0.000(6) 0.006(6)
C3 0.109(11) 0.037(7) 0.085(9) 0.005(6) 0.013(8) -0.011(7)
C4 0.068(9) 0.035(6) 0.134(12) 0.005(7) 0.029(8) -0.016(6)
C5 0.094(12) 0.074(10) 0.129(13) -0.006(9) 0.040(10) -0.016(9)
C6 0.074(9) 0.068(9) 0.090(10) 0.003(7) 0.006(7) -0.030(7)
C7 0.061(7) 0.020(5) 0.048(6) -0.002(4) -0.020(5) 0.005(5)
C8 0.058(7) 0.039(6) 0.046(6) -0.015(5) -0.007(5) -0.003(5)
C9 0.082(9) 0.050(7) 0.045(6) 0.007(5) -0.013(6) 0.011(6)
C10 0.112(13) 0.062(9) 0.055(8) 0.001(7) 0.011(8) -0.008(9)
C11 0.086(11) 0.087(11) 0.068(9) -0.009(8) 0.010(8) -0.017(9)
C12 0.039(7) 0.086(10) 0.082(9) -0.028(8) 0.009(6) -0.004(6)
C13 0.061(8) 0.060(8) 0.045(6) 0.012(6) -0.001(5) -0.019(6)
C14 0.072(9) 0.050(7) 0.063(8) 0.006(6) 0.014(6) -0.004(6)
C15 0.134(16) 0.066(10) 0.086(11) -0.010(8) 0.016(10) -0.017(10)
C16 0.110(14) 0.080(11) 0.091(11) -0.013(9) 0.040(10) 0.029(10)
C17 0.066(9) 0.079(10) 0.079(9) -0.010(8) 0.020(7) 0.000(7)
C18 0.047(8) 0.099(11) 0.078(9) -0.026(8) 0.014(6) -0.014(7)
C19 0.071(10) 0.075(10) 0.087(10) -0.023(8) 0.031(8) 0.003(8)
C20 0.080(10) 0.063(8) 0.062(8) -0.015(6) 0.008(7) 0.002(7)
C21 0.057(7) 0.059(7) 0.053(7) -0.009(6) 0.002(5) -0.018(6)
C22 0.045(6) 0.044(6) 0.037(5) 0.006(5) -0.002(4) -0.007(5)
C23 0.063(7) 0.031(6) 0.042(6) 0.007(4) -0.011(5) -0.008(5)
C24 0.105(12) 0.036(7) 0.059(8) 0.008(6) 0.021(7) 0.010(7)
C25 0.085(8) 0.065(7) 0.075(7) 0.013(6) 0.013(6) 0.007(6)
C26 0.104(8) 0.054(7) 0.106(8) 0.018(6) -0.001(7) 0.001(6)
C27 0.102(8) 0.052(6) 0.111(8) 0.012(6) 0.021(7) 0.003(6)
C28 0.135(10) 0.105(10) 0.143(10) 0.016(8) 0.006(8) 0.017(8)
C29 0.112(9) 0.110(9) 0.121(9) 0.002(8) 0.008(8) 0.025(8)
C30 0.051(7) 0.061(7) 0.040(6) -0.008(5) -0.009(5) 0.017(6)
C31 0.053(7) 0.075(8) 0.037(6) -0.018(6) 0.000(5) 0.004(6)
C32 0.079(10) 0.093(10) 0.040(6) -0.017(6) 0.005(6) -0.021(8)
C33 0.046(8) 0.139(16) 0.078(10) -0.046(10) 0.018(7) -0.013(9)
C34 0.089(12) 0.075(10) 0.079(10) -0.027(8) -0.012(9) 0.014(9)
N1 0.079(8) 0.057(6) 0.044(5) 0.008(5) -0.005(5) -0.003(5)
N2 0.060(7) 0.080(8) 0.055(6) -0.004(5) -0.011(5) -0.015(6)
N3 0.076(8) 0.066(7) 0.052(6) 0.010(5) 0.007(5) 0.027(6)
N4 0.067(7) 0.046(5) 0.048(5) 0.002(4) 0.012(5) -0.008(5)
N5 0.058(6) 0.050(6) 0.059(6) -0.009(5) -0.012(5) 0.000(5)
N6 0.077(8) 0.083(8) 0.050(6) -0.006(5) -0.002(5) 0.017(6)
N7 0.078(8) 0.058(7) 0.064(7) 0.013(5) -0.007(5) 0.009(6)
N8 0.058(7) 0.064(6) 0.047(5) -0.001(5) 0.005(5) -0.012(5)
N9 0.038(6) 0.181(14) 0.045(6) -0.011(7) 0.000(5) 0.010(7)
N10 0.092(10) 0.116(11) 0.079(8) 0.035(8) 0.013(7) 0.003(8)
O1 0.057(6) 0.079(6) 0.093(7) 0.010(5) -0.002(5) -0.006(5)
O4 0.085(7) 0.066(6) 0.101(7) -0.012(5) 0.003(6) 0.013(5)
Cl1 0.0422(16) 0.077(2) 0.0494(15) 0.0133(14) 0.0075(12) 0.0001(13)
Cl2 0.0438(16) 0.080(2) 0.0566(16) 0.0130(15) 0.0045(12) -0.0072(14)
Cl3 0.0433(16) 0.0734(19) 0.0509(15) 0.0036(14) -0.0006(12) 0.0117(14)
Cl4 0.056(2) 0.142(4) 0.073(2) 0.013(2) -0.0123(16) 0.038(2)
Cl5 0.099(3) 0.092(3) 0.0487(17) 0.0062(17) 0.0014(17) 0.015(2)
Cl6 0.094(3) 0.072(2) 0.0507(17) -0.0068(15) -0.0145(16) 0.0077(18)
Cu1 0.0377(8) 0.0580(9) 0.0634(9) 0.0127(7) 0.0087(6) 0.0029(6)
Cu2 0.0431(8) 0.0701(10) 0.0501(8) 0.0023(7) 0.0097(6) -0.0075(7)
Cu3 0.0370(8) 0.0611(9) 0.0616(9) -0.0127(7) 0.0035(6) 0.0009(6)
Cu4 0.0524(10) 0.1029(14) 0.0756(11) -0.0028(10) 0.0018(8) 0.0326(9)

loop_
_atom_type_symbol
_atom_type_description
_atom_type_scat_dispersion_real
_atom_type_scat_dispersion_imag
_atom_type_scat_source
C C 0.0033 0.0016 'International Tables Vol C Tables 4.2.6.8 and 6.1.1.4'
H H 0.0000 0.0000 'International Tables Vol C Tables 4.2.6.8 and 6.1.1.4'
N N 0.0061 0.0033 'International Tables Vol C Tables 4.2.6.8 and 6.1.1.4'
O O 0.0106 0.0060 'International Tables Vol C Tables 4.2.6.8 and 6.1.1.4'
Cl Cl 0.1484 0.1585 'International Tables Vol C Tables 4.2.6.8 and 6.1.1.4'
Cu Cu 0.3201 1.2651 'International Tables Vol C Tables 4.2.6.8 and 6.1.1.4'

loop_
_geom_angle_atom_site_label_1
_geom_angle_atom_site_label_2
_geom_angle_atom_site_label_3
_geom_angle
O1 C1 N1 120.5(10)
O1 C1 C2 120.8(10)
N1 C1 C2 118.7(10)
N3 C2 C1 112.2(11)
N3 C2 C3 126.7(13)
C1 C2 C3 121.1(12)
C4 C3 C2 116.4(14)
C4 C3 H3 121.8
C2 C3 H3 121.8
C5 C4 C3 119.8(13)
C5 C4 H4 120.1
C3 C4 H4 120.1
C4 C5 C6 122.9(15)
C4 C5 H5 118.5
C6 C5 H5 118.5
C5 C6 N3 118.9(14)
C5 C6 H6 120.5
N3 C6 H6 120.5
N2 C7 C13 129.5(11)
N2 C7 C8 108.1(10)
C13 C7 C8 122.4(9)
C9 C8 N5 118.7(11)
C9 C8 C7 125.8(11)
N5 C8 C7 115.4(9)
C10 C9 C8 120.5(12)
C10 C9 H9 119.7
C8 C9 H9 119.7
C11 C10 C9 120.7(13)
C11 C10 H10 119.7
C9 C10 H10 119.7
C10 C11 C12 117.4(14)
C10 C11 H11 121.3
C12 C11 H11 121.3
N5 C12 C11 122.4(13)
N5 C12 H12 118.8
C11 C12 H12 118.8
N4 C13 C14 120.0(12)
N4 C13 C7 119.8(10)
C14 C13 C7 120.2(11)
C13 C14 C15 119.9(13)
C13 C14 H14 120.1
C15 C14 H14 120.1
C16 C15 C14 119.3(14)
C16 C15 H15 120.4
C14 C15 H15 120.4
C15 C16 C17 119.3(14)
C15 C16 H16 120.3
C17 C16 H16 120.3
N4 C17 C16 122.1(14)
N4 C17 H17 118.9
C16 C17 H17 118.9
N8 C18 C19 121.7(12)
N8 C18 H18 119.2
C19 C18 H18 119.2
C20 C19 C18 119.0(13)
C20 C19 H19 120.5
C18 C19 H19 120.5
C21 C20 C19 119.9(12)
C21 C20 H20 120.1
C19 C20 H20 120.1
C20 C21 C22 119.8(11)
C20 C21 H21 120.1
C22 C21 H21 120.1
N8 C22 C21 119.5(10)
N8 C22 C23 115.9(9)
C21 C22 C23 124.5(10)
N6 C23 C22 106.4(10)
N6 C23 C30 128.4(10)
C22 C23 C30 125.0(9)
N7 C24 O4 120.2(11)
N7 C24 C25 120.1(14)
O4 C24 C25 119.6(12)
N10 C25 C26 125.5(14)
N10 C25 C24 109.4(14)
C26 C25 C24 125.0(15)
C27 C26 C25 116.4(16)
C27 C26 H26 121.8
C25 C26 H26 121.8
C28 C27 C26 119.0(17)
C28 C27 H27 120.5
C26 C27 H27 120.5
C27 C28 C29 125(2)
C27 C28 H28 117.7
C29 C28 H28 117.7
N10 C29 C28 115.2(19)
N10 C29 H29 122.4
C28 C29 H29 122.4
C31 C30 N9 121.7(11)
C31 C30 C23 119.9(10)
N9 C30 C23 118.3(11)
C32 C31 C30 120.2(12)
C32 C31 H31 119.9
C30 C31 H31 119.9
C33 C32 C31 117.0(14)
C33 C32 H32 121.5
C31 C32 H32 121.5
C32 C33 C34 118.9(14)
C32 C33 H33 120.5
C34 C33 H33 120.5
N9 C34 C33 126.4(15)
N9 C34 H34 116.8
C33 C34 H34 116.8
N2 N1 C1 114.5(11)
N2 N1 Cu1 126.1(8)
C1 N1 Cu1 113.9(8)
N1 N2 C7 123.0(11)
N1 N2 Cu3 114.4(9)
C7 N2 Cu3 122.6(9)
C2 N3 C6 114.8(12)
C2 N3 Cu1 116.3(9)
C6 N3 Cu1 128.3(9)
C17 N4 C13 119.1(11)
C17 N4 Cu1 116.6(9)
C13 N4 Cu1 123.6(8)
C12 N5 C8 119.9(11)
C12 N5 Cu3 122.8(9)
C8 N5 Cu3 115.1(8)
N7 N6 C23 121.6(11)
N7 N6 Cu2 115.0(9)
C23 N6 Cu2 123.1(8)
N6 N7 C24 115.3(12)
N6 N7 Cu4 127.8(9)
C24 N7 Cu4 115.6(9)
C18 N8 C22 119.8(10)
C18 N8 Cu2 122.4(9)
C22 N8 Cu2 114.9(8)
C34 N9 C30 115.5(14)
C34 N9 Cu4 116.3(11)
C30 N9 Cu4 125.4(9)
C25 N10 C29 118.0(16)
C25 N10 Cu4 117.3(11)
C29 N10 Cu4 124.2(13)
C1 O1 Cu3 109.8(7)
C24 O4 Cu2 108.1(8)
Cu3 Cl3 Cu4 106.94(11)
N1 Cu1 N4 90.8(4)
N1 Cu1 N3 78.5(4)
N4 Cu1 N3 168.9(4)
N1 Cu1 Cl1 168.3(3)
N4 Cu1 Cl1 97.8(3)
N3 Cu1 Cl1 93.2(3)
N6 Cu2 O4 80.8(5)
N6 Cu2 N8 76.4(4)
O4 Cu2 N8 156.0(4)
N6 Cu2 Cl2 150.4(3)
O4 Cu2 Cl2 96.2(3)
N8 Cu2 Cl2 99.8(3)
N6 Cu2 Cl5 104.9(3)
O4 Cu2 Cl5 100.4(3)
N8 Cu2 Cl5 92.8(3)
Cl2 Cu2 Cl5 104.65(13)
N2 Cu3 N5 76.6(4)
N2 Cu3 O1 78.8(4)
N5 Cu3 O1 155.4(4)
N2 Cu3 Cl3 141.2(3)
N5 Cu3 Cl3 100.2(3)
O1 Cu3 Cl3 98.6(3)
N2 Cu3 Cl6 114.6(3)
N5 Cu3 Cl6 95.2(3)
O1 Cu3 Cl6 95.4(3)
Cl3 Cu3 Cl6 104.15(12)
N9 Cu4 N7 91.4(4)
N9 Cu4 N10 166.6(5)
N7 Cu4 N10 76.9(5)
N9 Cu4 Cl4 98.9(3)
N7 Cu4 Cl4 158.0(3)
N10 Cu4 Cl4 94.3(4)
N9 Cu4 Cl3 87.5(3)
N7 Cu4 Cl3 100.0(3)
N10 Cu4 Cl3 88.2(4)
Cl4 Cu4 Cl3 99.83(13)

loop_
_geom_bond_atom_site_label_1
_geom_bond_atom_site_label_2
_geom_bond_distance
C1 O1 1.306(13)
C1 N1 1.347(14)
C1 C2 1.417(16)
C2 N3 1.308(15)
C2 C3 1.418(17)
C3 C4 1.380(18)
C3 H3 0.9300
C4 C5 1.32(2)
C4 H4 0.9300
C5 C6 1.39(2)
C5 H5 0.9300
C6 N3 1.445(16)
C6 H6 0.9300
C7 N2 1.323(14)
C7 C13 1.454(16)
C7 C8 1.466(15)
C8 C9 1.381(15)
C8 N5 1.386(14)
C9 C10 1.373(18)
C9 H9 0.9300
C10 C11 1.36(2)
C10 H10 0.9300
C11 C12 1.41(2)
C11 H11 0.9300
C12 N5 1.323(15)
C12 H12 0.9300
C13 N4 1.352(14)
C13 C14 1.375(16)
C14 C15 1.39(2)
C14 H14 0.9300
C15 C16 1.32(2)
C15 H15 0.9300
C16 C17 1.39(2)
C16 H16 0.9300
C17 N4 1.331(16)
C17 H17 0.9300
C18 N8 1.346(16)
C18 C19 1.374(19)
C18 H18 0.9300
C19 C20 1.366(18)
C19 H19 0.9300
C20 C21 1.366(17)
C20 H20 0.9300
C21 C22 1.398(15)
C21 H21 0.9300
C22 N8 1.355(13)
C22 C23 1.447(15)
C23 N6 1.374(15)
C23 C30 1.450(16)
C24 N7 1.322(16)
C24 O4 1.365(16)
C24 C25 1.395(18)
C25 N10 1.357(19)
C25 C26 1.39(2)
C26 C27 1.37(2)
C26 H26 0.9300
C27 C28 1.32(2)
C27 H27 0.9300
C28 C29 1.45(3)
C28 H28 0.9300
C29 N10 1.39(2)
C29 H29 0.9300
C30 C31 1.394(16)
C30 N9 1.395(16)
C31 C32 1.394(17)
C31 H31 0.9300
C32 C33 1.39(2)
C32 H32 0.9300
C33 C34 1.38(2)
C33 H33 0.9300
C34 N9 1.299(19)
C34 H34 0.9300
N1 N2 1.288(14)
N1 Cu1 1.981(11)
N2 Cu3 2.013(11)
N3 Cu1 2.063(11)
N4 Cu1 2.043(9)
N5 Cu3 2.014(10)
N6 N7 1.302(14)
N6 Cu2 1.956(12)
N7 Cu4 1.985(11)
N8 Cu2 2.028(10)
N9 Cu4 1.981(16)
N10 Cu4 2.065(15)
O1 Cu3 2.025(9)
O4 Cu2 2.008(9)
Cl1 Cu1 2.238(3)
Cl2 Cu2 2.237(3)
Cl3 Cu3 2.279(3)
Cl3 Cu4 2.693(3)
Cl4 Cu4 2.205(3)
Cl5 Cu2 2.424(3)
Cl6 Cu3 2.373(3)

loop_
_geom_hbond_atom_site_label_D
_geom_hbond_atom_site_label_H
_geom_hbond_atom_site_label_A
_geom_hbond_distance_DH
_geom_hbond_distance_HA
_geom_hbond_distance_DA
_geom_hbond_angle_DHA
_geom_hbond_site_symmetry_A
C5 H5 Cl5 0.93 2.87 3.767(16) 163.6 2_655
C6 H6 Cl1 0.93 2.77 3.278(16) 115.4 .
C12 H12 Cl3 0.93 2.95 3.688(13) 137.1 3_556
C16 H16 Cl2 0.93 2.95 3.693(14) 138.1 2_645
C17 H17 Cl1 0.93 2.56 3.198(15) 126.2 .
C18 H18 Cl2 0.93 2.95 3.470(14) 116.9 .
C19 H19 Cl1 0.93 2.72 3.464(13) 138.1 2_645
C21 H21 Cl4 0.93 2.87 3.773(12) 165.7 2_545
C28 H28 Cl4 0.93 2.76 3.44(2) 130.8 2
C29 H29 Cl4 0.93 2.78 3.27(2) 113.8 .
C34 H34 Cl4 0.93 2.61 3.238(17) 125.3 .

loop_
_geom_torsion_atom_site_label_1
_geom_torsion_atom_site_label_2
_geom_torsion_atom_site_label_3
_geom_torsion_atom_site_label_4
_geom_torsion
O1 C1 C2 N3 175.2(10)
N1 C1 C2 N3 -3.4(15)
O1 C1 C2 C3 -1.8(18)
N1 C1 C2 C3 179.6(11)
N3 C2 C3 C4 -2(2)
C1 C2 C3 C4 174.4(12)
C2 C3 C4 C5 5(2)
C3 C4 C5 C6 -8(3)
C4 C5 C6 N3 8(3)
N2 C7 C8 C9 -158.8(10)
C13 C7 C8 C9 21.8(16)
N2 C7 C8 N5 15.8(12)
C13 C7 C8 N5 -163.6(9)
N5 C8 C9 C10 5.5(16)
C7 C8 C9 C10 -180.0(11)
C8 C9 C10 C11 -0.5(19)
C9 C10 C11 C12 -5(2)
C10 C11 C12 N5 6(2)
N2 C7 C13 N4 25.1(17)
C8 C7 C13 N4 -155.6(10)
N2 C7 C13 C14 -151.2(11)
C8 C7 C13 C14 28.1(15)
N4 C13 C14 C15 4.4(18)
C7 C13 C14 C15 -179.3(12)
C13 C14 C15 C16 1(2)
C14 C15 C16 C17 -5(3)
C15 C16 C17 N4 4(2)
N8 C18 C19 C20 4(2)
C18 C19 C20 C21 -6(2)
C19 C20 C21 C22 3.7(19)
C20 C21 C22 N8 1.5(16)
C20 C21 C22 C23 178.7(11)
N8 C22 C23 N6 19.0(12)
C21 C22 C23 N6 -158.3(10)
N8 C22 C23 C30 -155.9(10)
C21 C22 C23 C30 26.7(16)
N7 C24 C25 N10 -9.2(18)
O4 C24 C25 N10 172.6(12)
N7 C24 C25 C26 173.4(14)
O4 C24 C25 C26 -5(2)
N10 C25 C26 C27 9(2)
C24 C25 C26 C27 -174.5(14)
C25 C26 C27 C28 -12(2)
C26 C27 C28 C29 12(3)
C27 C28 C29 N10 -6(3)
N6 C23 C30 C31 -147.2(11)
C22 C23 C30 C31 26.5(15)
N6 C23 C30 N9 28.9(16)
C22 C23 C30 N9 -157.4(10)
N9 C30 C31 C32 4.4(16)
C23 C30 C31 C32 -179.6(10)
C30 C31 C32 C33 -0.1(16)
C31 C32 C33 C34 -3.0(18)
C32 C33 C34 N9 2(2)
O1 C1 N1 N2 -16.1(15)
C2 C1 N1 N2 162.5(10)
O1 C1 N1 Cu1 -171.5(8)
C2 C1 N1 Cu1 7.1(13)
C1 N1 N2 C7 -173.2(10)
Cu1 N1 N2 C7 -21.3(15)
C1 N1 N2 Cu3 8.3(12)
Cu1 N1 N2 Cu3 160.2(5)
C13 C7 N2 N1 -7.7(18)
C8 C7 N2 N1 172.9(10)
C13 C7 N2 Cu3 170.7(8)
C8 C7 N2 Cu3 -8.6(12)
C1 C2 N3 C6 -174.6(10)
C3 C2 N3 C6 2.3(19)
C1 C2 N3 Cu1 -1.9(13)
C3 C2 N3 Cu1 174.9(11)
C5 C6 N3 C2 -4.8(19)
C5 C6 N3 Cu1 -176.4(11)
C16 C17 N4 C13 1(2)
C16 C17 N4 Cu1 -169.7(12)
C14 C13 N4 C17 -5.4(17)
C7 C13 N4 C17 178.3(11)
C14 C13 N4 Cu1 164.8(9)
C7 C13 N4 Cu1 -11.5(14)
C11 C12 N5 C8 -0.6(18)
C11 C12 N5 Cu3 -162.7(10)
C9 C8 N5 C12 -4.9(15)
C7 C8 N5 C12 180.0(10)
C9 C8 N5 Cu3 158.5(8)
C7 C8 N5 Cu3 -16.6(11)
C22 C23 N6 N7 176.6(10)
C30 C23 N6 N7 -8.7(17)
C22 C23 N6 Cu2 -10.6(12)
C30 C23 N6 Cu2 164.1(8)
C23 N6 N7 C24 175.5(11)
Cu2 N6 N7 C24 2.2(14)
C23 N6 N7 Cu4 -18.0(16)
Cu2 N6 N7 Cu4 168.7(5)
O4 C24 N7 N6 -7.5(17)
C25 C24 N7 N6 174.4(12)
O4 C24 N7 Cu4 -175.7(9)
C25 C24 N7 Cu4 6.2(16)
C19 C18 N8 C22 1(2)
C19 C18 N8 Cu2 -159.0(11)
C21 C22 N8 C18 -3.8(16)
C23 C22 N8 C18 178.7(10)
C21 C22 N8 Cu2 157.6(8)
C23 C22 N8 Cu2 -19.9(11)
C33 C34 N9 C30 2(2)
C33 C34 N9 Cu4 -160.0(12)
C31 C30 N9 C34 -5.4(16)
C23 C30 N9 C34 178.5(11)
C31 C30 N9 Cu4 155.1(8)
C23 C30 N9 Cu4 -21.0(14)
C26 C25 N10 C29 -3(2)
C24 C25 N10 C29 179.6(13)
C26 C25 N10 Cu4 -174.7(12)
C24 C25 N10 Cu4 8.0(15)
C28 C29 N10 C25 1(2)
C28 C29 N10 Cu4 172.3(13)
N1 C1 O1 Cu3 14.9(12)
C2 C1 O1 Cu3 -163.7(9)
N7 C24 O4 Cu2 8.4(15)
C25 C24 O4 Cu2 -173.4(10)
